data_7031976
loop_
_publ_author_name
'Carmona, Daniel'
'Lamata, Pilar'
'S\'anchez, Antonio'
'Pardo, Pilar'
'Rodr\'iguez, Ricardo'
'Ram\'irez, Paola'
'Lahoz, Fernando J.'
'Garc\'ia-Ordu\~na, Pilar'
'Oro, Luis A.'

_publ_section_title
;
 Hydroxymethylpyridine containing half-sandwich complexes of Rh(iii),
 Ir(iii) or Ru(ii).
;
_journal_issue 41
_journal_name_full 'Dalton transactions (Cambridge, England : 2003)'
_journal_page_first 15546
_journal_page_last 15559
_journal_paper_doi 10.1039/c4dt02171a
_journal_volume 43
_journal_year 2014
_chemical_absolute_configuration rmad
_chemical_formula_moiety 'C32 H33 Cl2 Ir N O2 P, 0.5(C H2 Cl2)'
_chemical_formula_sum 'C32.5 H34 Cl3 Ir N O2 P'
_chemical_formula_weight 800.13
_chemical_name_systematic
;
 ?
;
_space_group_IT_number 18
_symmetry_cell_setting orthorhombic
_symmetry_space_group_name_Hall 'P 2 2ab'
_symmetry_space_group_name_H-M 'P 21 21 2'
_atom_sites_solution_hydrogens geom
_atom_sites_solution_primary direct
_atom_sites_solution_secondary difmap
_audit_creation_method SHELXL-97
_cell_angle_alpha 90.00
_cell_angle_beta 90.00
_cell_angle_gamma 90.00
_cell_formula_units_Z 4
_cell_length_a 17.7988(7)
_cell_length_b 22.9780(10)
_cell_length_c 7.6967(3)
_cell_measurement_reflns_used 7478
_cell_measurement_temperature 100(2)
_cell_measurement_theta_max 28.207
_cell_measurement_theta_min 2.288
_cell_volume 3147.8(2)
_computing_cell_refinement 'SAINT+ v. 6.45 (Bruker AXS, 2003)'
_computing_data_collection 'SMART v. 5.611 (Bruker AXS, 2000)'
_computing_data_reduction 'SAINT+ v. 6.45 (Bruker AXS, 2003)'
_computing_molecular_graphics 'XP program, SHELXTL v6.12, Bruker2000'
_computing_publication_material 'XCIF program, SHELXTLv6.12, BrukerAXS'
_computing_structure_refinement 'SHELXL-97 (Sheldrick, 1997)'
_computing_structure_solution 'SHELXS-97 (Sheldrick, 1990)'
_diffrn_ambient_temperature 100(2)
_diffrn_detector_area_resol_mean 8.26
_diffrn_measured_fraction_theta_full 0.983
_diffrn_measured_fraction_theta_max 0.983
_diffrn_measurement_device_type 'Bruker SMART APEX CCD system'
_diffrn_measurement_method '\w rotations with narrow frames'
_diffrn_radiation_monochromator graphite
_diffrn_radiation_source 'fine-focus sealed tube'
_diffrn_radiation_type MoK\a
_diffrn_radiation_wavelength 0.71069
_diffrn_reflns_av_R_equivalents 0.0343
_diffrn_reflns_av_sigmaI/netI 0.0439
_diffrn_reflns_limit_h_max 23
_diffrn_reflns_limit_h_min -23
_diffrn_reflns_limit_k_max 30
_diffrn_reflns_limit_k_min -30
_diffrn_reflns_limit_l_max 10
_diffrn_reflns_limit_l_min -10
_diffrn_reflns_number 34329
_diffrn_reflns_theta_full 28.30
_diffrn_reflns_theta_max 28.30
_diffrn_reflns_theta_min 1.77
_diffrn_standards_decay_% 0
_exptl_absorpt_coefficient_mu 4.578
_exptl_absorpt_correction_T_max 1
_exptl_absorpt_correction_T_min 0.6
_exptl_absorpt_correction_type multi-scan
_exptl_absorpt_process_details
; 
 SADABS: Area-Detector Absorption Correction. (1996)  Bruker-AXS 
 within SAINT+ package, v. 6.45.                    
;
_exptl_crystal_colour orange
_exptl_crystal_density_diffrn 1.688
_exptl_crystal_density_method 'not measured'
_exptl_crystal_description prism
_exptl_crystal_F_000 1580
_exptl_crystal_recrystallization_method 'Re-crystallisation from solvent: dichloromethane/hexane'
_exptl_crystal_size_max 0.163
_exptl_crystal_size_mid 0.084
_exptl_crystal_size_min 0.048
_refine_diff_density_max 1.289
_refine_diff_density_min -0.674
_refine_diff_density_rms 0.106
_refine_ls_abs_structure_details 'Flack H D (1983), Acta Cryst. A39, 876-881'
_refine_ls_abs_structure_Flack -0.003(4)
_refine_ls_extinction_method none
_refine_ls_goodness_of_fit_ref 1.051
_refine_ls_hydrogen_treatment mixed
_refine_ls_matrix_type full
_refine_ls_number_parameters 386
_refine_ls_number_reflns 7578
_refine_ls_number_restraints 0
_refine_ls_restrained_S_all 1.051
_refine_ls_R_factor_all 0.0265
_refine_ls_R_factor_gt 0.0251
_refine_ls_shift/su_max 0.004
_refine_ls_shift/su_mean 0.000
_refine_ls_structure_factor_coef Fsqd
_refine_ls_weighting_details 'calc w=1/[\s^2^(Fo^2^)+(0.0153P)^2^+0.0000P] where P=(Fo^2^+2Fc^2^)/3'
_refine_ls_weighting_scheme calc
_refine_ls_wR_factor_gt 0.0529
_refine_ls_wR_factor_ref 0.0533
_reflns_number_gt 7339
_reflns_number_total 7578
_reflns_threshold_expression >2sigma(I)
_cod_data_source_file c4dt02171a1.cif
_cod_data_source_block cmpnd_1b
_cod_depositor_comments
;
The following automatic conversions were performed:

'_symmetry_cell_setting' value 'Orthorhombic' changed to
'orthorhombic' according to
/usr/data/users/saulius/crontab/automatic-downloads/rss-feeds/RSC/lib/dictionaries/cif_core.dic
dictionary named 'cif_core.dic' version 2.4.2 from 2011-04-26.

Automatic conversion script
Id: cif_fix_values 2281 2013-09-26 08:29:07Z andrius 

 Adding full bibliography for 7031976--7031980.cif.
;
_cod_original_formula_sum 'C32.50 H34 Cl3 Ir N O2 P'
_cod_database_code 7031976

loop_
_symmetry_equiv_pos_as_xyz
'x, y, z'
'-x, -y, z'
'x+1/2, -y+1/2, -z'
'-x+1/2, y+1/2, -z'

loop_
_atom_site_label
_atom_site_type_symbol
_atom_site_fract_x
_atom_site_fract_y
_atom_site_fract_z
_atom_site_U_iso_or_equiv
_atom_site_adp_type
_atom_site_occupancy
_atom_site_symmetry_multiplicity
_atom_site_calc_flag
_atom_site_refinement_flags
Ir Ir 0.782709(7) 0.145705(6) 0.401871(17) 0.01693(4) Uani 1 1 d .
Cl1 Cl 0.68634(5) 0.10438(4) 0.22100(13) 0.0254(2) Uani 1 1 d .
Cl2 Cl 0.86491(5) 0.15526(4) 0.15578(11) 0.0230(2) Uani 1 1 d .
N1 N 0.67195(17) 0.26160(14) 0.4688(4) 0.0222(7) Uani 1 1 d .
P P 0.73936(5) 0.23524(4) 0.34530(12) 0.01656(19) Uani 1 1 d .
O1 O 0.79771(13) 0.28919(11) 0.3651(3) 0.0189(5) Uani 1 1 d .
O2 O 0.71353(14) 0.24036(10) 0.1437(3) 0.0177(5) Uani 1 1 d .
C1 C 0.7868(3) 0.1553(2) 0.6817(5) 0.0378(11) Uani 1 1 d .
C2 C 0.7472(3) 0.1039(2) 0.6389(5) 0.0400(12) Uani 1 1 d .
C3 C 0.7993(3) 0.06356(19) 0.5566(5) 0.0353(11) Uani 1 1 d .
C4 C 0.8686(2) 0.0913(2) 0.5441(5) 0.0318(10) Uani 1 1 d .
C5 C 0.8617(2) 0.1496(2) 0.6146(5) 0.0319(9) Uani 1 1 d .
C6 C 0.7595(4) 0.2055(3) 0.7879(6) 0.080(2) Uani 1 1 d .
H6A H 0.7843 0.2413 0.7488 0.120 Uiso 1 1 calc R
H6B H 0.7713 0.1987 0.9106 0.120 Uiso 1 1 calc R
H6C H 0.7050 0.2095 0.7738 0.120 Uiso 1 1 calc R
C7 C 0.6678(3) 0.0872(3) 0.6905(9) 0.085(3) Uani 1 1 d .
H7A H 0.6416 0.0707 0.5899 0.127 Uiso 1 1 calc R
H7B H 0.6409 0.1218 0.7310 0.127 Uiso 1 1 calc R
H7C H 0.6696 0.0583 0.7840 0.127 Uiso 1 1 calc R
C8 C 0.7799(4) 0.0028(2) 0.4939(7) 0.0628(17) Uani 1 1 d .
H8A H 0.7373 0.0049 0.4137 0.094 Uiso 1 1 calc R
H8B H 0.7666 -0.0216 0.5936 0.094 Uiso 1 1 calc R
H8C H 0.8234 -0.0140 0.4340 0.094 Uiso 1 1 calc R
C9 C 0.9404(3) 0.0670(3) 0.4715(7) 0.0529(15) Uani 1 1 d .
H9A H 0.9619 0.0947 0.3887 0.079 Uiso 1 1 calc R
H9B H 0.9300 0.0301 0.4121 0.079 Uiso 1 1 calc R
H9C H 0.9761 0.0602 0.5663 0.079 Uiso 1 1 calc R
C10 C 0.9246(3) 0.1926(2) 0.6405(8) 0.069(2) Uani 1 1 d .
H10A H 0.9635 0.1860 0.5526 0.103 Uiso 1 1 calc R
H10B H 0.9462 0.1875 0.7566 0.103 Uiso 1 1 calc R
H10C H 0.9050 0.2322 0.6290 0.103 Uiso 1 1 calc R
C11 C 0.6585(2) 0.32333(17) 0.5066(6) 0.0295(9) Uani 1 1 d .
H11A H 0.7047 0.3455 0.4860 0.044 Uiso 1 1 calc R
H11B H 0.6432 0.3277 0.6282 0.044 Uiso 1 1 calc R
H11C H 0.6185 0.3380 0.4307 0.044 Uiso 1 1 calc R
C12 C 0.6058(2) 0.22452(19) 0.4969(5) 0.0287(9) Uani 1 1 d .
H12A H 0.6187 0.1840 0.4711 0.043 Uiso 1 1 calc R
H12B H 0.5650 0.2372 0.4203 0.043 Uiso 1 1 calc R
H12C H 0.5896 0.2277 0.6182 0.043 Uiso 1 1 calc R
C13 C 0.8432(2) 0.30728(16) 0.2275(5) 0.0195(7) Uani 1 1 d .
C14 C 0.9218(2) 0.30088(17) 0.2503(5) 0.0240(8) Uani 1 1 d .
H14 H 0.9412 0.2844 0.3542 0.029 Uiso 1 1 calc R
C15 C 0.9690(2) 0.31848(17) 0.1225(6) 0.0276(9) Uani 1 1 d .
H15 H 1.0217 0.3155 0.1394 0.033 Uiso 1 1 calc R
C16 C 0.9410(2) 0.34124(16) -0.0363(5) 0.0239(8) Uani 1 1 d .
C17 C 0.9900(2) 0.3576(2) -0.1741(5) 0.0315(9) Uani 1 1 d .
H17 H 1.0427 0.3542 -0.1585 0.038 Uiso 1 1 calc R
C18 C 0.9628(2) 0.37783(19) -0.3271(6) 0.0340(10) Uani 1 1 d .
H18 H 0.9964 0.3881 -0.4180 0.041 Uiso 1 1 calc R
C19 C 0.8841(2) 0.38360(19) -0.3512(5) 0.0299(9) Uani 1 1 d .
H19 H 0.8651 0.3975 -0.4589 0.036 Uiso 1 1 calc R
C20 C 0.8357(2) 0.36941(17) -0.2213(5) 0.0245(9) Uani 1 1 d .
H20 H 0.7832 0.3736 -0.2399 0.029 Uiso 1 1 calc R
C21 C 0.86187(19) 0.34832(17) -0.0574(4) 0.0202(8) Uani 1 1 d .
C22 C 0.81205(19) 0.33329(15) 0.0818(5) 0.0174(7) Uani 1 1 d .
C23 C 0.68301(19) 0.29359(15) 0.0900(5) 0.0180(7) Uani 1 1 d .
C24 C 0.72930(18) 0.34065(15) 0.0670(4) 0.0170(7) Uani 1 1 d .
C25 C 0.6950(2) 0.39626(17) 0.0323(5) 0.0202(8) Uani 1 1 d .
C26 C 0.7362(2) 0.44910(17) 0.0298(5) 0.0250(9) Uani 1 1 d .
H26 H 0.7889 0.4483 0.0489 0.030 Uiso 1 1 calc R
C27 C 0.7014(2) 0.50113(19) 0.0004(6) 0.0338(10) Uani 1 1 d .
H27 H 0.7298 0.5361 0.0011 0.041 Uiso 1 1 calc R
C28 C 0.6237(3) 0.50304(19) -0.0307(7) 0.0418(12) Uani 1 1 d .
H28 H 0.5998 0.5393 -0.0520 0.050 Uiso 1 1 calc R
C29 C 0.5825(3) 0.4530(2) -0.0306(7) 0.0439(13) Uani 1 1 d .
H29 H 0.5302 0.4549 -0.0537 0.053 Uiso 1 1 calc R
C30 C 0.6162(2) 0.39813(17) 0.0031(5) 0.0252(9) Uani 1 1 d .
C31 C 0.5729(2) 0.34713(19) 0.0127(5) 0.0266(9) Uani 1 1 d .
H31 H 0.5208 0.3486 -0.0140 0.032 Uiso 1 1 calc R
C32 C 0.6050(2) 0.29542(17) 0.0600(5) 0.0213(8) Uani 1 1 d .
H32 H 0.5752 0.2614 0.0725 0.026 Uiso 1 1 calc R
Cl3 Cl 0.0487(5) 0.4979(5) -0.0200(12) 0.255(5) Uani 0.50 1 d P
Cl4 Cl -0.0517(6) 0.4633(4) 0.2609(11) 0.228(5) Uani 0.50 1 d P
C100 C 0.0294(8) 0.5110(5) 0.184(2) 0.054(3) Uani 0.50 1 d P

loop_
_atom_site_aniso_label
_atom_site_aniso_U_11
_atom_site_aniso_U_22
_atom_site_aniso_U_33
_atom_site_aniso_U_23
_atom_site_aniso_U_13
_atom_site_aniso_U_12
Ir 0.01415(6) 0.02143(6) 0.01522(6) 0.00111(6) -0.00070(6) 0.00325(6)
Cl1 0.0180(4) 0.0275(5) 0.0307(5) -0.0020(4) -0.0052(4) 0.0002(4)
Cl2 0.0183(4) 0.0287(5) 0.0219(4) 0.0012(4) 0.0042(3) 0.0042(4)
N1 0.0178(16) 0.0259(18) 0.0231(15) -0.0010(13) 0.0025(13) 0.0051(13)
P 0.0125(4) 0.0223(5) 0.0150(4) 0.0000(3) -0.0009(3) 0.0019(3)
O1 0.0155(13) 0.0239(13) 0.0172(13) -0.0001(9) -0.0025(9) -0.0009(10)
O2 0.0168(12) 0.0186(12) 0.0176(12) 0.0004(9) -0.0035(11) 0.0010(11)
C1 0.054(3) 0.042(3) 0.0177(18) 0.0013(17) -0.007(2) 0.022(2)
C2 0.033(2) 0.064(3) 0.023(2) 0.021(2) 0.0032(18) 0.008(2)
C3 0.046(3) 0.030(2) 0.030(2) 0.0138(18) -0.0092(18) -0.0055(19)
C4 0.029(2) 0.042(3) 0.025(2) 0.0069(18) -0.0065(17) 0.0184(19)
C5 0.034(2) 0.035(2) 0.026(2) 0.005(2) -0.0153(18) 0.0036(19)
C6 0.129(6) 0.094(5) 0.016(2) -0.017(3) -0.019(3) 0.081(4)
C7 0.040(3) 0.139(7) 0.076(4) 0.079(5) 0.015(3) 0.007(4)
C8 0.099(5) 0.035(3) 0.054(3) 0.020(2) -0.026(4) -0.015(3)
C9 0.038(3) 0.075(4) 0.045(3) 0.013(3) 0.001(2) 0.041(3)
C10 0.073(4) 0.054(3) 0.080(5) 0.023(3) -0.057(4) -0.018(3)
C11 0.023(2) 0.032(2) 0.034(2) -0.0072(18) 0.0043(18) 0.0077(17)
C12 0.0153(19) 0.040(3) 0.031(2) 0.0030(19) 0.0079(16) 0.0004(17)
C13 0.0169(18) 0.0225(19) 0.0190(17) -0.0053(15) 0.0014(15) -0.0017(15)
C14 0.0174(19) 0.024(2) 0.030(2) -0.0030(16) -0.0069(16) 0.0033(15)
C15 0.0141(17) 0.031(2) 0.038(2) -0.0071(19) -0.0014(17) 0.0010(15)
C16 0.0183(19) 0.024(2) 0.030(2) -0.0066(16) 0.0015(15) -0.0018(15)
C17 0.0168(18) 0.036(2) 0.042(2) -0.008(2) 0.0101(17) -0.0038(19)
C18 0.030(2) 0.039(3) 0.033(2) -0.0051(19) 0.0142(19) -0.0070(19)
C19 0.032(2) 0.035(2) 0.023(2) -0.0046(17) 0.0073(17) -0.0039(18)
C20 0.0211(19) 0.027(2) 0.0259(19) -0.0025(16) 0.0016(16) -0.0025(15)
C21 0.0170(17) 0.0207(19) 0.0229(18) -0.0059(15) 0.0027(13) -0.0018(15)
C22 0.0122(15) 0.0204(17) 0.0196(18) -0.0048(15) -0.0007(15) -0.0022(13)
C23 0.0155(16) 0.0217(18) 0.0167(16) -0.0005(16) -0.0017(16) 0.0034(13)
C24 0.0120(17) 0.0233(18) 0.0157(17) 0.0002(13) 0.0019(13) 0.0025(13)
C25 0.0165(18) 0.026(2) 0.0181(16) 0.0049(15) 0.0011(14) 0.0003(14)
C26 0.022(2) 0.025(2) 0.0279(19) 0.0012(16) 0.0038(15) -0.0020(15)
C27 0.036(3) 0.027(2) 0.038(3) 0.0067(19) 0.0030(19) -0.0044(18)
C28 0.034(3) 0.020(2) 0.071(3) 0.017(2) -0.008(2) 0.0043(18)
C29 0.024(2) 0.031(2) 0.077(4) 0.016(2) -0.009(2) 0.0030(19)
C30 0.021(2) 0.024(2) 0.030(2) 0.0077(17) -0.0021(17) 0.0032(16)
C31 0.0145(18) 0.030(2) 0.035(2) 0.0062(19) -0.0019(16) -0.0018(17)
C32 0.0143(17) 0.028(2) 0.021(2) 0.0065(15) -0.0027(14) -0.0052(15)
Cl3 0.283(12) 0.239(10) 0.243(10) 0.020(9) -0.055(8) 0.000(11)
Cl4 0.338(14) 0.193(9) 0.154(7) 0.034(5) 0.082(8) 0.109(8)
C100 0.067(8) 0.019(6) 0.075(9) 0.011(5) -0.004(7) -0.005(5)

loop_
_atom_type_symbol
_atom_type_description
_atom_type_scat_dispersion_real
_atom_type_scat_dispersion_imag
_atom_type_scat_source
C C 0.0033 0.0016 'International Tables Vol C Tables 4.2.6.8 and 6.1.1.4'
H H 0.0000 0.0000 'International Tables Vol C Tables 4.2.6.8 and 6.1.1.4'
N N 0.0061 0.0033 'International Tables Vol C Tables 4.2.6.8 and 6.1.1.4'
O O 0.0106 0.0060 'International Tables Vol C Tables 4.2.6.8 and 6.1.1.4'
P P 0.1023 0.0942 'International Tables Vol C Tables 4.2.6.8 and 6.1.1.4'
Cl Cl 0.1484 0.1585 'International Tables Vol C Tables 4.2.6.8 and 6.1.1.4'
Ir Ir -1.4442 7.9887 'International Tables Vol C Tables 4.2.6.8 and 6.1.1.4'

loop_
_geom_angle_atom_site_label_1
_geom_angle_atom_site_label_2
_geom_angle_atom_site_label_3
_geom_angle
_geom_angle_site_symmetry_1
_geom_angle_site_symmetry_3
C2 Ir C5 64.38(17) . .
C2 Ir C1 38.19(18) . .
C5 Ir C1 38.74(17) . .
C2 Ir P 118.21(14) . .
C5 Ir P 109.51(13) . .
C1 Ir P 96.41(11) . .
C2 Ir C3 38.50(17) . .
C5 Ir C3 63.12(17) . .
C1 Ir C3 63.56(16) . .
P Ir C3 156.64(12) . .
C2 Ir C4 62.71(16) . .
C5 Ir C4 38.25(16) . .
C1 Ir C4 63.35(15) . .
P Ir C4 146.74(12) . .
C3 Ir C4 35.94(16) . .
C2 Ir Cl2 152.35(13) . .
C5 Ir Cl2 101.40(11) . .
C1 Ir Cl2 138.91(15) . .
P Ir Cl2 88.43(3) . .
C3 Ir Cl2 114.44(12) . .
C4 Ir Cl2 91.18(11) . .
C2 Ir Cl1 96.01(13) . .
C5 Ir Cl1 156.83(12) . .
C1 Ir Cl1 129.78(15) . .
P Ir Cl1 90.26(3) . .
C3 Ir Cl1 93.94(11) . .
C4 Ir Cl1 123.00(12) . .
Cl2 Ir Cl1 90.80(3) . .
C11 N1 C12 113.6(3) . .
C11 N1 P 126.1(3) . .
C12 N1 P 117.1(3) . .
O2 P O1 102.46(13) . .
O2 P N1 108.60(15) . .
O1 P N1 97.53(15) . .
O2 P Ir 110.49(9) . .
O1 P Ir 117.54(9) . .
N1 P Ir 118.47(12) . .
C13 O1 P 121.8(2) . .
C23 O2 P 117.1(2) . .
C2 C1 C5 107.6(4) . .
C2 C1 C6 127.6(5) . .
C5 C1 C6 124.7(5) . .
C2 C1 Ir 70.5(2) . .
C5 C1 Ir 70.4(2) . .
C6 C1 Ir 127.6(3) . .
C1 C2 C3 108.4(4) . .
C1 C2 C7 127.9(5) . .
C3 C2 C7 123.1(5) . .
C1 C2 Ir 71.3(2) . .
C3 C2 Ir 74.3(2) . .
C7 C2 Ir 127.4(3) . .
C4 C3 C2 107.7(4) . .
C4 C3 C8 126.9(5) . .
C2 C3 C8 125.4(5) . .
C4 C3 Ir 72.3(2) . .
C2 C3 Ir 67.2(2) . .
C8 C3 Ir 125.0(3) . .
C3 C4 C5 108.8(4) . .
C3 C4 C9 127.6(4) . .
C5 C4 C9 123.7(4) . .
C3 C4 Ir 71.8(2) . .
C5 C4 Ir 67.2(2) . .
C9 C4 Ir 127.0(3) . .
C1 C5 C4 107.3(4) . .
C1 C5 C10 125.6(5) . .
C4 C5 C10 126.3(4) . .
C1 C5 Ir 70.9(2) . .
C4 C5 Ir 74.5(2) . .
C10 C5 Ir 127.6(3) . .
C22 C13 O1 120.6(3) . .
C22 C13 C14 122.7(4) . .
O1 C13 C14 116.6(3) . .
C15 C14 C13 119.4(4) . .
C14 C15 C16 121.2(3) . .
C15 C16 C17 121.6(4) . .
C15 C16 C21 119.1(3) . .
C17 C16 C21 119.3(4) . .
C18 C17 C16 121.3(4) . .
C17 C18 C19 119.8(4) . .
C20 C19 C18 120.5(4) . .
C19 C20 C21 121.6(4) . .
C16 C21 C20 117.5(3) . .
C16 C21 C22 119.9(3) . .
C20 C21 C22 122.7(3) . .
C13 C22 C21 117.4(3) . .
C13 C22 C24 120.5(3) . .
C21 C22 C24 121.9(3) . .
C24 C23 O2 119.6(3) . .
C24 C23 C32 123.2(3) . .
O2 C23 C32 117.2(3) . .
C23 C24 C25 117.9(3) . .
C23 C24 C22 119.7(3) . .
C25 C24 C22 122.4(3) . .
C26 C25 C30 118.9(4) . .
C26 C25 C24 122.8(3) . .
C30 C25 C24 118.3(3) . .
C27 C26 C25 121.1(4) . .
C26 C27 C28 120.2(4) . .
C29 C28 C27 120.2(4) . .
C28 C29 C30 121.5(4) . .
C31 C30 C29 121.3(4) . .
C31 C30 C25 120.5(4) . .
C29 C30 C25 118.1(4) . .
C32 C31 C30 120.7(3) . .
C31 C32 C23 118.8(4) . .
C100 Cl3 Cl3 77.3(6) . 2_565
Cl3 Cl3 C100 49.2(5) 2_565 2_565
Cl3 Cl3 Cl4 90.1(5) 2_565 2_565
C100 Cl3 Cl4 50.4(4) 2_565 2_565
C100 Cl4 Cl3 58.6(5) . 2_565
Cl4 C100 C100 131.7(17) 2_565 2_565
Cl4 C100 Cl3 129.7(15) 2_565 .
C100 C100 Cl3 96.3(6) 2_565 .
Cl4 C100 Cl4 119.8(17) 2_565 .
Cl3 C100 Cl4 110.5(9) . .
Cl4 C100 Cl3 145.2(13) 2_565 2_565
C100 C100 Cl3 50.5(5) 2_565 2_565
Cl3 C100 Cl3 53.5(7) . 2_565
Cl4 C100 Cl3 71.0(5) . 2_565

loop_
_geom_bond_atom_site_label_1
_geom_bond_atom_site_label_2
_geom_bond_distance
_geom_bond_site_symmetry_2
Ir C2 2.156(4) .
Ir C5 2.160(4) .
Ir C1 2.166(4) .
Ir P 2.2401(10) .
Ir C3 2.251(4) .
Ir C4 2.258(4) .
Ir Cl2 2.4034(9) .
Ir Cl1 2.4045(9) .
N1 C11 1.468(5) .
N1 C12 1.470(5) .
N1 P 1.646(3) .
P O2 1.623(2) .
P O1 1.624(3) .
O1 C13 1.397(4) .
O2 C23 1.401(4) .
C1 C2 1.414(7) .
C1 C5 1.435(6) .
C1 C6 1.496(6) .
C2 C3 1.456(6) .
C2 C7 1.518(6) .
C3 C4 1.391(6) .
C3 C8 1.516(6) .
C4 C5 1.450(6) .
C4 C9 1.503(6) .
C5 C10 1.507(6) .
C13 C22 1.387(5) .
C13 C14 1.417(5) .
C14 C15 1.355(5) .
C15 C16 1.419(6) .
C16 C17 1.424(5) .
C16 C21 1.427(5) .
C17 C18 1.355(6) .
C18 C19 1.419(6) .
C19 C20 1.360(5) .
C20 C21 1.429(5) .
C21 C22 1.433(5) .
C22 C24 1.487(5) .
C23 C24 1.371(5) .
C23 C32 1.409(5) .
C24 C25 1.442(5) .
C25 C26 1.419(5) .
C25 C30 1.421(5) .
C26 C27 1.365(6) .
C27 C28 1.405(6) .
C28 C29 1.364(6) .
C29 C30 1.420(6) .
C30 C31 1.404(5) .
C31 C32 1.368(6) .
Cl3 C100 1.638(16) .
Cl3 Cl3 1.738(19) 2_565
Cl3 C100 2.110(15) 2_565
Cl3 Cl4 2.338(12) 2_565
Cl4 C100 0.923(13) 2_565
Cl4 C100 1.905(14) .
Cl4 Cl3 2.338(12) 2_565
C100 Cl4 0.923(13) 2_565
C100 C100 1.16(2) 2_565
C100 Cl3 2.110(15) 2_565

loop_
_geom_torsion_atom_site_label_1
_geom_torsion_atom_site_label_2
_geom_torsion_atom_site_label_3
_geom_torsion_atom_site_label_4
_geom_torsion
_geom_torsion_site_symmetry_1
_geom_torsion_site_symmetry_4
C11 N1 P O2 -81.4(3) . .
C12 N1 P O2 77.0(3) . .
C11 N1 P O1 24.5(3) . .
C12 N1 P O1 -177.1(3) . .
C11 N1 P Ir 151.6(3) . .
C12 N1 P Ir -50.0(3) . .
C2 Ir P O2 -135.89(18) . .
C5 Ir P O2 153.42(16) . .
C1 Ir P O2 -169.05(18) . .
C3 Ir P O2 -139.5(3) . .
C4 Ir P O2 141.6(2) . .
Cl2 Ir P O2 51.87(11) . .
Cl1 Ir P O2 -38.93(11) . .
C2 Ir P O1 107.07(18) . .
C5 Ir P O1 36.38(16) . .
C1 Ir P O1 73.91(18) . .
C3 Ir P O1 103.5(3) . .
C4 Ir P O1 24.6(2) . .
Cl2 Ir P O1 -65.17(11) . .
Cl1 Ir P O1 -155.97(11) . .
C2 Ir P N1 -9.7(2) . .
C5 Ir P N1 -80.43(18) . .
C1 Ir P N1 -42.9(2) . .
C3 Ir P N1 -13.4(3) . .
C4 Ir P N1 -92.2(2) . .
Cl2 Ir P N1 178.02(14) . .
Cl1 Ir P N1 87.23(14) . .
O2 P O1 C13 -33.0(3) . .
N1 P O1 C13 -144.0(3) . .
Ir P O1 C13 88.3(3) . .
O1 P O2 C23 -55.8(3) . .
N1 P O2 C23 46.7(3) . .
Ir P O2 C23 178.2(2) . .
C5 Ir C1 C2 -117.8(4) . .
P Ir C1 C2 128.8(2) . .
C3 Ir C1 C2 -38.6(2) . .
C4 Ir C1 C2 -78.9(3) . .
Cl2 Ir C1 C2 -136.2(2) . .
Cl1 Ir C1 C2 33.1(3) . .
C2 Ir C1 C5 117.8(4) . .
P Ir C1 C5 -113.4(2) . .
C3 Ir C1 C5 79.2(3) . .
C4 Ir C1 C5 38.9(3) . .
Cl2 Ir C1 C5 -18.4(3) . .
Cl1 Ir C1 C5 150.9(2) . .
C2 Ir C1 C6 -122.9(7) . .
C5 Ir C1 C6 119.2(7) . .
P Ir C1 C6 5.8(6) . .
C3 Ir C1 C6 -161.5(6) . .
C4 Ir C1 C6 158.1(6) . .
Cl2 Ir C1 C6 100.8(5) . .
Cl1 Ir C1 C6 -89.9(6) . .
C5 C1 C2 C3 4.6(4) . .
C6 C1 C2 C3 -171.4(4) . .
Ir C1 C2 C3 65.5(3) . .
C5 C1 C2 C7 175.8(4) . .
C6 C1 C2 C7 -0.3(7) . .
Ir C1 C2 C7 -123.3(5) . .
C5 C1 C2 Ir -60.9(3) . .
C6 C1 C2 Ir 123.0(4) . .
C5 Ir C2 C1 37.9(3) . .
P Ir C2 C1 -61.5(3) . .
C3 Ir C2 C1 116.2(4) . .
C4 Ir C2 C1 80.8(3) . .
Cl2 Ir C2 C1 101.6(4) . .
Cl1 Ir C2 C1 -155.0(2) . .
C5 Ir C2 C3 -78.3(3) . .
C1 Ir C2 C3 -116.2(4) . .
P Ir C2 C3 -177.7(2) . .
C4 Ir C2 C3 -35.4(2) . .
Cl2 Ir C2 C3 -14.6(5) . .
Cl1 Ir C2 C3 88.8(2) . .
C5 Ir C2 C7 161.8(6) . .
C1 Ir C2 C7 123.9(7) . .
P Ir C2 C7 62.4(6) . .
C3 Ir C2 C7 -119.9(7) . .
C4 Ir C2 C7 -155.3(6) . .
Cl2 Ir C2 C7 -134.5(5) . .
Cl1 Ir C2 C7 -31.2(6) . .
C1 C2 C3 C4 -2.3(4) . .
C7 C2 C3 C4 -174.0(4) . .
Ir C2 C3 C4 61.3(3) . .
C1 C2 C3 C8 178.7(4) . .
C7 C2 C3 C8 7.0(6) . .
Ir C2 C3 C8 -117.7(4) . .
C1 C2 C3 Ir -63.6(3) . .
C7 C2 C3 Ir 124.7(4) . .
C2 Ir C3 C4 -118.6(4) . .
C5 Ir C3 C4 -36.8(3) . .
C1 Ir C3 C4 -80.4(3) . .
P Ir C3 C4 -113.5(3) . .
Cl2 Ir C3 C4 54.0(3) . .
Cl1 Ir C3 C4 146.6(2) . .
C5 Ir C3 C2 81.9(3) . .
C1 Ir C3 C2 38.3(3) . .
P Ir C3 C2 5.1(5) . .
C4 Ir C3 C2 118.6(4) . .
Cl2 Ir C3 C2 172.6(2) . .
Cl1 Ir C3 C2 -94.7(3) . .
C2 Ir C3 C8 118.3(6) . .
C5 Ir C3 C8 -159.9(5) . .
C1 Ir C3 C8 156.6(5) . .
P Ir C3 C8 123.4(4) . .
C4 Ir C3 C8 -123.1(6) . .
Cl2 Ir C3 C8 -69.1(5) . .
Cl1 Ir C3 C8 23.5(5) . .
C2 C3 C4 C5 -1.0(4) . .
C8 C3 C4 C5 178.0(4) . .
Ir C3 C4 C5 57.2(3) . .
C2 C3 C4 C9 178.8(4) . .
C8 C3 C4 C9 -2.2(7) . .
Ir C3 C4 C9 -123.1(4) . .
C2 C3 C4 Ir -58.1(3) . .
C8 C3 C4 Ir 120.9(4) . .
C2 Ir C4 C3 37.9(3) . .
C5 Ir C4 C3 120.4(4) . .
C1 Ir C4 C3 81.0(3) . .
P Ir C4 C3 138.5(2) . .
Cl2 Ir C4 C3 -132.6(3) . .
Cl1 Ir C4 C3 -40.9(3) . .
C2 Ir C4 C5 -82.4(3) . .
C1 Ir C4 C5 -39.4(3) . .
P Ir C4 C5 18.1(4) . .
C3 Ir C4 C5 -120.4(4) . .
Cl2 Ir C4 C5 107.1(2) . .
Cl1 Ir C4 C5 -161.2(2) . .
C2 Ir C4 C9 161.7(5) . .
C5 Ir C4 C9 -115.9(5) . .
C1 Ir C4 C9 -155.2(5) . .
P Ir C4 C9 -97.7(4) . .
C3 Ir C4 C9 123.8(6) . .
Cl2 Ir C4 C9 -8.8(4) . .
Cl1 Ir C4 C9 82.9(4) . .
C2 C1 C5 C4 -5.2(4) . .
C6 C1 C5 C4 171.0(4) . .
Ir C1 C5 C4 -66.2(3) . .
C2 C1 C5 C10 -175.9(4) . .
C6 C1 C5 C10 0.3(7) . .
Ir C1 C5 C10 123.1(4) . .
C2 C1 C5 Ir 61.0(3) . .
C6 C1 C5 Ir -122.8(4) . .
C3 C4 C5 C1 3.8(4) . .
C9 C4 C5 C1 -176.0(4) . .
Ir C4 C5 C1 63.7(3) . .
C3 C4 C5 C10 174.4(4) . .
C9 C4 C5 C10 -5.4(7) . .
Ir C4 C5 C10 -125.6(4) . .
C3 C4 C5 Ir -59.9(3) . .
C9 C4 C5 Ir 120.3(4) . .
C2 Ir C5 C1 -37.3(3) . .
P Ir C5 C1 75.4(3) . .
C3 Ir C5 C1 -80.4(3) . .
C4 Ir C5 C1 -115.0(4) . .
Cl2 Ir C5 C1 167.8(2) . .
Cl1 Ir C5 C1 -71.7(4) . .
C2 Ir C5 C4 77.7(3) . .
C1 Ir C5 C4 115.0(4) . .
P Ir C5 C4 -169.6(2) . .
C3 Ir C5 C4 34.6(2) . .
Cl2 Ir C5 C4 -77.2(2) . .
Cl1 Ir C5 C4 43.3(4) . .
C2 Ir C5 C10 -158.1(5) . .
C1 Ir C5 C10 -120.7(6) . .
P Ir C5 C10 -45.4(5) . .
C3 Ir C5 C10 158.8(5) . .
C4 Ir C5 C10 124.2(6) . .
Cl2 Ir C5 C10 47.0(5) . .
Cl1 Ir C5 C10 167.5(4) . .
P O1 C13 C22 68.2(4) . .
P O1 C13 C14 -115.5(3) . .
C22 C13 C14 C15 -2.8(6) . .
O1 C13 C14 C15 -179.0(3) . .
C13 C14 C15 C16 -2.3(6) . .
C14 C15 C16 C17 -177.3(4) . .
C14 C15 C16 C21 3.2(6) . .
C15 C16 C17 C18 178.2(4) . .
C21 C16 C17 C18 -2.3(6) . .
C16 C17 C18 C19 0.6(7) . .
C17 C18 C19 C20 0.6(7) . .
C18 C19 C20 C21 -0.1(6) . .
C15 C16 C21 C20 -177.8(3) . .
C17 C16 C21 C20 2.7(6) . .
C15 C16 C21 C22 0.9(5) . .
C17 C16 C21 C22 -178.6(4) . .
C19 C20 C21 C16 -1.6(6) . .
C19 C20 C21 C22 179.7(4) . .
O1 C13 C22 C21 -177.3(3) . .
C14 C13 C22 C21 6.7(5) . .
O1 C13 C22 C24 -2.0(5) . .
C14 C13 C22 C24 -178.0(3) . .
C16 C21 C22 C13 -5.7(5) . .
C20 C21 C22 C13 173.0(3) . .
C16 C21 C22 C24 179.1(3) . .
C20 C21 C22 C24 -2.2(6) . .
P O2 C23 C24 73.9(4) . .
P O2 C23 C32 -106.9(3) . .
O2 C23 C24 C25 -172.6(3) . .
C32 C23 C24 C25 8.2(6) . .
O2 C23 C24 C22 6.2(5) . .
C32 C23 C24 C22 -173.0(4) . .
C13 C22 C24 C23 -52.5(5) . .
C21 C22 C24 C23 122.5(4) . .
C13 C22 C24 C25 126.2(4) . .
C21 C22 C24 C25 -58.7(5) . .
C23 C24 C25 C26 171.2(4) . .
C22 C24 C25 C26 -7.6(6) . .
C23 C24 C25 C30 -7.4(5) . .
C22 C24 C25 C30 173.8(4) . .
C30 C25 C26 C27 0.1(6) . .
C24 C25 C26 C27 -178.4(4) . .
C25 C26 C27 C28 -1.0(7) . .
C26 C27 C28 C29 0.5(8) . .
C27 C28 C29 C30 1.0(8) . .
C28 C29 C30 C31 176.4(5) . .
C28 C29 C30 C25 -1.8(7) . .
C26 C25 C30 C31 -177.0(4) . .
C24 C25 C30 C31 1.7(6) . .
C26 C25 C30 C29 1.2(6) . .
C24 C25 C30 C29 179.9(4) . .
C29 C30 C31 C32 -174.3(4) . .
C25 C30 C31 C32 3.8(6) . .
C30 C31 C32 C23 -3.4(6) . .
C24 C23 C32 C31 -2.8(6) . .
O2 C23 C32 C31 178.0(3) . .
Cl3 Cl3 C100 Cl4 -135.4(19) 2_565 2_565
C100 Cl3 C100 Cl4 -164(3) 2_565 2_565
Cl3 Cl3 C100 C100 28.6(14) 2_565 2_565
Cl4 Cl3 C100 C100 164(3) 2_565 2_565
Cl3 Cl3 C100 Cl4 44.9(10) 2_565 .
C100 Cl3 C100 Cl4 16.2(8) 2_565 .
Cl4 Cl3 C100 Cl4 -180(2) 2_565 .
C100 Cl3 C100 Cl3 -28.6(14) 2_565 2_565
Cl4 Cl3 C100 Cl3 135.4(19) 2_565 2_565
C100 Cl4 C100 Cl4 130(4) 2_565 2_565
Cl3 Cl4 C100 Cl4 143.4(16) 2_565 2_565
Cl3 Cl4 C100 C100 13(2) 2_565 2_565
C100 Cl4 C100 Cl3 -50.2(18) 2_565 .
Cl3 Cl4 C100 Cl3 -36.8(9) 2_565 .
C100 Cl4 C100 Cl3 -13(2) 2_565 2_565
